data_7004117
loop_
_publ_author_name
'Schwartz, Lennart'
'Eriksson, Lars'
'Lomoth, Reiner'
'Teixidor, Francesc'
'Vi\~nas, Clara'
'Ott, Sascha'

_publ_section_title
;
 Influence of an electron-deficient bridging o-carborane on the
 electronic properties of an [FeFe] hydrogenase active site model
;
_journal_issue 18
_journal_name_full 'Dalton Transactions'
_journal_page_first 2379
_journal_page_last 2381
_journal_paper_doi 10.1039/b802908n
_journal_year 2008
_chemical_formula_moiety 'C8 H10 B10 Fe2 O6 S2'
_chemical_formula_sum 'C8 H10 B10 Fe2 O6 S2'
_chemical_formula_weight 486.08
_chemical_name_systematic
;
?
;
_space_group_IT_number 14
_symmetry_cell_setting monoclinic
_symmetry_space_group_name_Hall '-P 2ybc'
_symmetry_space_group_name_H-M 'P 1 21/c 1'
_atom_sites_solution_hydrogens geom
_atom_sites_solution_primary direct
_atom_sites_solution_secondary difmap
_audit_creation_method SHELXL-97
_cell_angle_alpha 90.00
_cell_angle_beta 110.860(17)
_cell_angle_gamma 90.00
_cell_formula_units_Z 4
_cell_length_a 11.496(8)
_cell_length_b 13.232(6)
_cell_length_c 13.727(5)
_cell_measurement_reflns_used 904
_cell_measurement_temperature 293(2)
_cell_measurement_theta_max 27.0
_cell_measurement_theta_min 1.9
_cell_volume 1951.2(18)
_computing_cell_refinement 'Cell (STOE, 1997)'
_computing_data_collection 'Expose (STOE, 1997)'
_computing_data_reduction 'Integrate (STOE, 1997)'
_computing_molecular_graphics 'Diamond (Bergerhoff, 1996)'
_computing_publication_material 'PLATON (Spek, 2003)'
_computing_structure_refinement 'SHELXL-97 (Sheldrick, 1997)'
_computing_structure_solution 'SHELXS-97 (Sheldrick, 1990)'
_diffrn_ambient_temperature 293(2)
_diffrn_detector_area_resol_mean 6.7
_diffrn_measured_fraction_theta_full 0.988
_diffrn_measured_fraction_theta_max 0.988
_diffrn_measurement_device_type 'STOE IPDS'
_diffrn_measurement_method '\f scan'
_diffrn_radiation_monochromator graphite
_diffrn_radiation_source 'fine-focus sealed tube'
_diffrn_radiation_type MoK\a
_diffrn_radiation_wavelength 0.71073
_diffrn_reflns_av_R_equivalents 0.0992
_diffrn_reflns_av_sigmaI/netI 0.0427
_diffrn_reflns_limit_h_max 14
_diffrn_reflns_limit_h_min -14
_diffrn_reflns_limit_k_max 16
_diffrn_reflns_limit_k_min -16
_diffrn_reflns_limit_l_max 17
_diffrn_reflns_limit_l_min -17
_diffrn_reflns_number 26970
_diffrn_reflns_theta_full 26.37
_diffrn_reflns_theta_max 26.37
_diffrn_reflns_theta_min 2.52
_diffrn_standards_decay_% 0
_diffrn_standards_number 0
_exptl_absorpt_coefficient_mu 1.723
_exptl_absorpt_correction_T_max 0.84
_exptl_absorpt_correction_T_min 0.69
_exptl_absorpt_correction_type numerical
_exptl_absorpt_process_details 'X-red (STOE, 1997)'
_exptl_crystal_colour red
_exptl_crystal_density_diffrn 1.655
_exptl_crystal_density_method 'not measured'
_exptl_crystal_description prism
_exptl_crystal_F_000 960
_exptl_crystal_size_max 0.20
_exptl_crystal_size_mid 0.15
_exptl_crystal_size_min 0.10
_refine_diff_density_max 0.559
_refine_diff_density_min -0.417
_refine_diff_density_rms 0.078
_refine_ls_extinction_method none
_refine_ls_goodness_of_fit_ref 1.031
_refine_ls_hydrogen_treatment constr
_refine_ls_matrix_type full
_refine_ls_number_parameters 253
_refine_ls_number_reflns 3945
_refine_ls_number_restraints 0
_refine_ls_restrained_S_all 1.031
_refine_ls_R_factor_all 0.0370
_refine_ls_R_factor_gt 0.0331
_refine_ls_shift/su_max 0.000
_refine_ls_shift/su_mean 0.000
_refine_ls_structure_factor_coef Fsqd
_refine_ls_weighting_details 'calc w=1/[\s^2^(Fo^2^)+(0.0655P)^2^+0.1280P] where P=(Fo^2^+2Fc^2^)/3'
_refine_ls_weighting_scheme calc
_refine_ls_wR_factor_gt 0.0886
_refine_ls_wR_factor_ref 0.0919
_reflns_number_gt 3511
_reflns_number_total 3945
_reflns_threshold_expression I>2\s(I)
_cod_data_source_file b802908n.txt
_cod_data_source_block ls127
_cod_original_sg_symbol_H-M ' P 21/c'
_cod_database_code 7004117

loop_
_symmetry_equiv_pos_as_xyz
'x, y, z'
'-x, y+1/2, -z+1/2'
'-x, -y, -z'
'x, -y-1/2, z-1/2'

loop_
_atom_site_label
_atom_site_type_symbol
_atom_site_fract_x
_atom_site_fract_y
_atom_site_fract_z
_atom_site_U_iso_or_equiv
_atom_site_adp_type
_atom_site_occupancy
_atom_site_symmetry_multiplicity
_atom_site_calc_flag
_atom_site_refinement_flags
_atom_site_disorder_assembly
_atom_site_disorder_group
Fe1 Fe 0.26517(3) 0.32863(2) 0.14231(2) 0.03194(11) Uani 1 1 d . . .
Fe2 Fe 0.31381(2) 0.14933(2) 0.18183(2) 0.03288(11) Uani 1 1 d . . .
C1 C 0.1798(2) 0.44459(17) 0.09497(19) 0.0471(5) Uani 1 1 d . . .
O1 O 0.1364(2) 0.51955(14) 0.06264(19) 0.0763(6) Uani 1 1 d . . .
C2 C 0.3546(3) 0.3409(2) 0.0599(2) 0.0526(6) Uani 1 1 d . . .
O2 O 0.4130(2) 0.3515(2) 0.0096(2) 0.0905(9) Uani 1 1 d . . .
C3 C 0.3823(2) 0.3927(2) 0.24588(19) 0.0539(6) Uani 1 1 d . . .
O3 O 0.4529(2) 0.4349(2) 0.31143(17) 0.0957(9) Uani 1 1 d . . .
C4 C 0.3864(2) 0.11893(19) 0.08949(18) 0.0456(5) Uani 1 1 d . . .
O4 O 0.4283(2) 0.10141(19) 0.02836(17) 0.0759(6) Uani 1 1 d . . .
C5 C 0.3030(2) 0.0175(2) 0.2156(2) 0.0541(6) Uani 1 1 d . . .
O5 O 0.3080(2) -0.06492(17) 0.2384(2) 0.0896(8) Uani 1 1 d . . .
C6 C 0.4617(2) 0.1690(2) 0.2837(2) 0.0587(7) Uani 1 1 d . . .
O6 O 0.55530(19) 0.1801(3) 0.34598(19) 0.1029(10) Uani 1 1 d . . .
S3 S 0.14456(4) 0.20126(3) 0.04286(3) 0.02779(12) Uani 1 1 d . . .
S4 S 0.21439(4) 0.24510(4) 0.26821(3) 0.03154(13) Uani 1 1 d . . .
C7 C 0.01263(16) 0.19087(13) 0.08557(13) 0.0265(3) Uani 1 1 d . . .
C8 C 0.05026(15) 0.21382(14) 0.20847(13) 0.0265(3) Uani 1 1 d . . .
B3 B -0.2324(2) 0.1551(2) 0.06417(19) 0.0405(5) Uani 1 1 d . . .
H3 H -0.3281 0.1349 0.0150 0.049 Uiso 1 1 calc R . .
B4 B -0.1903(2) 0.1807(2) 0.2001(2) 0.0430(5) Uani 1 1 d . . .
H4 H -0.2588 0.1773 0.2392 0.052 Uiso 1 1 calc R . .
B5 B -0.04015(19) 0.30295(17) 0.12167(16) 0.0314(4) Uani 1 1 d . . .
H5 H -0.0093 0.3793 0.1102 0.038 Uiso 1 1 calc R . .
B6 B -0.1926(2) 0.2798(2) 0.11144(18) 0.0392(5) Uani 1 1 d . . .
H6 H -0.2626 0.3404 0.0929 0.047 Uiso 1 1 calc R . .
B7 B -0.1355(2) 0.06944(19) 0.1583(2) 0.0411(5) Uani 1 1 d . . .
H7 H -0.1684 -0.0060 0.1702 0.049 Uiso 1 1 calc R . .
B8 B 0.01708(19) 0.08983(16) 0.16767(17) 0.0330(4) Uani 1 1 d . . .
H8 H 0.0848 0.0275 0.1856 0.040 Uiso 1 1 calc R . .
B9 B -0.1018(2) 0.10069(18) 0.04383(18) 0.0363(5) Uani 1 1 d . . .
H9 H -0.1108 0.0463 -0.0191 0.044 Uiso 1 1 calc R . .
B10 B -0.13684(19) 0.23034(19) 0.01535(16) 0.0349(4) Uani 1 1 d . . .
H10 H -0.1678 0.2586 -0.0652 0.042 Uiso 1 1 calc R . .
B11 B -0.0684(2) 0.27163(19) 0.23610(17) 0.0372(5) Uani 1 1 d . . .
H11 H -0.0552 0.3269 0.2990 0.045 Uiso 1 1 calc R . .
B12 B -0.0327(2) 0.14177(19) 0.26462(18) 0.0386(5) Uani 1 1 d . . .
H12 H 0.0035 0.1145 0.3456 0.046 Uiso 1 1 calc R . .

loop_
_atom_site_aniso_label
_atom_site_aniso_U_11
_atom_site_aniso_U_22
_atom_site_aniso_U_33
_atom_site_aniso_U_23
_atom_site_aniso_U_13
_atom_site_aniso_U_12
Fe1 0.03202(17) 0.03602(17) 0.02987(17) -0.00226(10) 0.01358(13) -0.00800(10)
Fe2 0.02364(16) 0.04331(18) 0.03290(18) 0.00573(11) 0.01154(12) 0.00415(10)
C1 0.0555(13) 0.0378(12) 0.0538(13) -0.0012(10) 0.0265(11) -0.0089(10)
O1 0.0909(16) 0.0422(10) 0.1035(16) 0.0192(11) 0.0442(13) 0.0082(10)
C2 0.0533(14) 0.0596(15) 0.0517(14) -0.0076(11) 0.0270(12) -0.0183(11)
O2 0.1025(19) 0.117(2) 0.0837(16) -0.0190(13) 0.0720(16) -0.0409(15)
C3 0.0505(13) 0.0699(16) 0.0447(12) -0.0074(12) 0.0211(11) -0.0265(12)
O3 0.0813(15) 0.138(2) 0.0634(13) -0.0315(14) 0.0208(11) -0.0716(16)
C4 0.0373(11) 0.0525(13) 0.0523(13) 0.0066(10) 0.0224(10) 0.0096(9)
O4 0.0753(13) 0.0997(17) 0.0737(13) 0.0067(12) 0.0523(12) 0.0260(12)
C5 0.0379(11) 0.0608(15) 0.0706(16) 0.0251(13) 0.0280(11) 0.0151(10)
O5 0.0746(14) 0.0640(13) 0.146(2) 0.0545(15) 0.0590(15) 0.0244(11)
C6 0.0331(12) 0.095(2) 0.0478(14) 0.0027(12) 0.0146(11) 0.0076(11)
O6 0.0345(11) 0.196(3) 0.0638(13) -0.0138(15) -0.0002(9) -0.0019(13)
S3 0.0263(2) 0.0350(2) 0.0238(2) -0.00155(16) 0.01106(17) -0.00047(16)
S4 0.0256(2) 0.0453(3) 0.0230(2) -0.00157(17) 0.00771(16) -0.00428(17)
C7 0.0255(8) 0.0309(9) 0.0236(8) -0.0021(6) 0.0094(6) 0.0011(6)
C8 0.0227(7) 0.0357(9) 0.0225(8) 0.0002(7) 0.0099(6) -0.0017(6)
B3 0.0228(10) 0.0577(15) 0.0402(13) -0.0046(10) 0.0102(9) -0.0029(9)
B4 0.0328(12) 0.0619(15) 0.0400(12) -0.0016(11) 0.0199(10) -0.0022(10)
B5 0.0278(10) 0.0352(10) 0.0319(10) 0.0004(8) 0.0114(8) 0.0061(8)
B6 0.0279(10) 0.0529(13) 0.0380(11) -0.0031(10) 0.0133(9) 0.0082(9)
B7 0.0328(11) 0.0451(13) 0.0489(13) -0.0008(10) 0.0188(10) -0.0089(9)
B8 0.0274(10) 0.0319(10) 0.0402(11) 0.0019(8) 0.0127(8) -0.0026(8)
B9 0.0307(10) 0.0399(12) 0.0395(11) -0.0102(9) 0.0140(9) -0.0064(8)
B10 0.0261(9) 0.0472(12) 0.0308(10) -0.0012(9) 0.0095(8) 0.0035(9)
B11 0.0362(10) 0.0472(12) 0.0328(10) -0.0059(9) 0.0181(9) 0.0022(9)
B12 0.0334(11) 0.0518(13) 0.0336(11) 0.0051(9) 0.0157(9) -0.0050(9)

loop_
_atom_type_symbol
_atom_type_description
_atom_type_scat_dispersion_real
_atom_type_scat_dispersion_imag
_atom_type_scat_source
C C 0.0033 0.0016 'International Tables Vol C Tables 4.2.6.8 and 6.1.1.4'
H H 0.0000 0.0000 'International Tables Vol C Tables 4.2.6.8 and 6.1.1.4'
B B 0.0013 0.0007 'International Tables Vol C Tables 4.2.6.8 and 6.1.1.4'
Fe Fe 0.3463 0.8444 'International Tables Vol C Tables 4.2.6.8 and 6.1.1.4'
O O 0.0106 0.0060 'International Tables Vol C Tables 4.2.6.8 and 6.1.1.4'
S S 0.1246 0.1234 'International Tables Vol C Tables 4.2.6.8 and 6.1.1.4'

loop_
_geom_angle_atom_site_label_1
_geom_angle_atom_site_label_2
_geom_angle_atom_site_label_3
_geom_angle
_geom_angle_site_symmetry_1
_geom_angle_site_symmetry_3
_geom_angle_publ_flag
C3 Fe1 C2 91.15(12) . . ?
C3 Fe1 C1 92.43(13) . . ?
C2 Fe1 C1 93.23(12) . . ?
C3 Fe1 S4 87.19(8) . . ?
C2 Fe1 S4 151.49(10) . . ?
C1 Fe1 S4 115.28(8) . . ?
C3 Fe1 S3 161.01(10) . . ?
C2 Fe1 S3 92.99(9) . . ?
C1 Fe1 S3 105.82(9) . . ?
S4 Fe1 S3 80.36(3) . . ?
C3 Fe1 Fe2 103.59(10) . . ?
C2 Fe1 Fe2 95.21(9) . . ?
C1 Fe1 Fe2 161.70(8) . . ?
S4 Fe1 Fe2 57.78(2) . . ?
S3 Fe1 Fe2 57.57(3) . . ?
C4 Fe2 C6 91.88(12) . . ?
C4 Fe2 C5 93.23(11) . . ?
C6 Fe2 C5 94.13(13) . . ?
C4 Fe2 S3 87.13(8) . . ?
C6 Fe2 S3 153.25(10) . . ?
C5 Fe2 S3 112.62(9) . . ?
C4 Fe2 S4 158.43(8) . . ?
C6 Fe2 S4 91.46(10) . . ?
C5 Fe2 S4 107.77(8) . . ?
S3 Fe2 S4 80.41(4) . . ?
C4 Fe2 Fe1 100.80(8) . . ?
C6 Fe2 Fe1 96.33(10) . . ?
C5 Fe2 Fe1 162.18(7) . . ?
S3 Fe2 Fe1 57.794(14) . . ?
S4 Fe2 Fe1 57.65(2) . . ?
O1 C1 Fe1 173.0(2) . . ?
O2 C2 Fe1 177.7(2) . . ?
O3 C3 Fe1 177.7(3) . . ?
O4 C4 Fe2 177.3(2) . . ?
O5 C5 Fe2 173.5(2) . . ?
O6 C6 Fe2 178.4(3) . . ?
C7 S3 Fe2 105.53(7) . . ?
C7 S3 Fe1 105.10(6) . . ?
Fe2 S3 Fe1 64.63(3) . . ?
C8 S4 Fe1 105.76(6) . . ?
C8 S4 Fe2 105.59(7) . . ?
Fe1 S4 Fe2 64.57(3) . . ?
C8 C7 B9 111.59(14) . . ?
C8 C7 B10 111.72(13) . . ?
B9 C7 B10 62.04(14) . . ?
C8 C7 B8 62.09(11) . . ?
B9 C7 B8 61.55(13) . . ?
B10 C7 B8 112.89(14) . . ?
C8 C7 B5 62.15(11) . . ?
B9 C7 B5 112.58(15) . . ?
B10 C7 B5 61.45(12) . . ?
B8 C7 B5 113.82(14) . . ?
C8 C7 S3 112.30(11) . . ?
B9 C7 S3 125.04(12) . . ?
B10 C7 S3 125.25(13) . . ?
B8 C7 S3 115.64(12) . . ?
B5 C7 S3 116.33(12) . . ?
C7 C8 B12 112.36(14) . . ?
C7 C8 B11 112.07(14) . . ?
B12 C8 B11 62.35(13) . . ?
C7 C8 B8 62.45(11) . . ?
B12 C8 B8 61.62(12) . . ?
B11 C8 B8 113.08(14) . . ?
C7 C8 B5 62.49(11) . . ?
B12 C8 B5 113.20(15) . . ?
B11 C8 B5 61.37(12) . . ?
B8 C8 B5 114.39(14) . . ?
C7 C8 S4 111.30(11) . . ?
B12 C8 S4 125.35(13) . . ?
B11 C8 S4 125.23(13) . . ?
B8 C8 S4 115.82(12) . . ?
B5 C8 S4 115.28(12) . . ?
B6 B3 B9 108.27(15) . . ?
B6 B3 B10 60.29(13) . . ?
B9 B3 B10 59.87(13) . . ?
B6 B3 B7 108.29(17) . . ?
B9 B3 B7 60.68(14) . . ?
B10 B3 B7 108.60(15) . . ?
B6 B3 B4 60.17(14) . . ?
B9 B3 B4 108.19(17) . . ?
B10 B3 B4 108.31(16) . . ?
B7 B3 B4 59.69(14) . . ?
B6 B3 H3 121.5 . . ?
B9 B3 H3 121.5 . . ?
B10 B3 H3 121.5 . . ?
B7 B3 H3 121.4 . . ?
B4 B3 H3 121.8 . . ?
B7 B4 B11 108.38(16) . . ?
B7 B4 B6 108.04(17) . . ?
B11 B4 B6 60.69(14) . . ?
B7 B4 B3 60.03(14) . . ?
B11 B4 B3 108.15(16) . . ?
B6 B4 B3 59.53(14) . . ?
B7 B4 B12 60.44(14) . . ?
B11 B4 B12 59.82(14) . . ?
B6 B4 B12 108.42(16) . . ?
B3 B4 B12 108.22(16) . . ?
B7 B4 H4 121.5 . . ?
B11 B4 H4 121.4 . . ?
B6 B4 H4 121.6 . . ?
B3 B4 H4 121.9 . . ?
B12 B4 H4 121.5 . . ?
C8 B5 B6 106.04(15) . . ?
C8 B5 C7 55.37(10) . . ?
B6 B5 C7 105.72(16) . . ?
C8 B5 B11 58.92(12) . . ?
B6 B5 B11 61.91(13) . . ?
C7 B5 B11 104.30(15) . . ?
C8 B5 B10 104.13(15) . . ?
B6 B5 B10 61.16(13) . . ?
C7 B5 B10 58.86(12) . . ?
B11 B5 B10 110.25(16) . . ?
C8 B5 H5 125.3 . . ?
B6 B5 H5 121.3 . . ?
C7 B5 H5 125.3 . . ?
B11 B5 H5 121.0 . . ?
B10 B5 H5 121.3 . . ?
B5 B6 B3 108.39(15) . . ?
B5 B6 B4 107.81(16) . . ?
B3 B6 B4 60.31(15) . . ?
B5 B6 B10 60.39(12) . . ?
B3 B6 B10 60.10(13) . . ?
B4 B6 B10 108.27(17) . . ?
B5 B6 B11 59.81(13) . . ?
B3 B6 B11 107.84(18) . . ?
B4 B6 B11 59.53(14) . . ?
B10 B6 B11 107.99(15) . . ?
B5 B6 H6 121.6 . . ?
B3 B6 H6 121.5 . . ?
B4 B6 H6 121.8 . . ?
B10 B6 H6 121.5 . . ?
B11 B6 H6 122.1 . . ?
B8 B7 B4 108.28(17) . . ?
B8 B7 B3 108.02(16) . . ?
B4 B7 B3 60.28(14) . . ?
B8 B7 B12 60.04(13) . . ?
B4 B7 B12 60.09(14) . . ?
B3 B7 B12 108.14(18) . . ?
B8 B7 B9 60.08(12) . . ?
B4 B7 B9 107.69(18) . . ?
B3 B7 B9 59.46(14) . . ?
B12 B7 B9 107.73(16) . . ?
B8 B7 H7 121.5 . . ?
B4 B7 H7 121.6 . . ?
B3 B7 H7 121.7 . . ?
B12 B7 H7 121.7 . . ?
B9 B7 H7 122.1 . . ?
C8 B8 B7 105.77(15) . . ?
C8 B8 C7 55.46(10) . . ?
B7 B8 C7 106.05(15) . . ?
C8 B8 B12 58.68(12) . . ?
B7 B8 B12 61.64(13) . . ?
C7 B8 B12 104.29(15) . . ?
C8 B8 B9 103.88(15) . . ?
B7 B8 B9 61.70(14) . . ?
C7 B8 B9 58.64(12) . . ?
B12 B8 B9 110.25(16) . . ?
C8 B8 H8 125.5 . . ?
B7 B8 H8 121.1 . . ?
C7 B8 H8 125.2 . . ?
B12 B8 H8 121.1 . . ?
B9 B8 H8 121.3 . . ?
C7 B9 B8 59.81(12) . . ?
C7 B9 B10 59.20(12) . . ?
B8 B9 B10 109.13(15) . . ?
C7 B9 B3 104.83(16) . . ?
B8 B9 B3 106.83(16) . . ?
B10 B9 B3 60.24(13) . . ?
C7 B9 B7 104.26(15) . . ?
B8 B9 B7 58.21(13) . . ?
B10 B9 B7 108.24(16) . . ?
B3 B9 B7 59.86(14) . . ?
C7 B9 H9 124.3 . . ?
B8 B9 H9 121.7 . . ?
B10 B9 H9 120.6 . . ?
B3 B9 H9 122.7 . . ?
B7 B9 H9 123.2 . . ?
C7 B10 B5 59.70(11) . . ?
C7 B10 B9 58.75(11) . . ?
B5 B10 B9 108.46(15) . . ?
C7 B10 B3 104.22(16) . . ?
B5 B10 B3 106.46(15) . . ?
B9 B10 B3 59.89(13) . . ?
C7 B10 B6 104.28(14) . . ?
B5 B10 B6 58.45(12) . . ?
B9 B10 B6 107.74(16) . . ?
B3 B10 B6 59.61(13) . . ?
C7 B10 H10 124.5 . . ?
B5 B10 H10 121.9 . . ?
B9 B10 H10 121.2 . . ?
B3 B10 H10 123.1 . . ?
B6 B10 H10 123.1 . . ?
C8 B11 B5 59.72(11) . . ?
C8 B11 B12 58.64(12) . . ?
B5 B11 B12 108.78(15) . . ?
C8 B11 B4 104.26(16) . . ?
B5 B11 B4 106.78(16) . . ?
B12 B11 B4 60.30(14) . . ?
C8 B11 B6 103.88(15) . . ?
B5 B11 B6 58.28(13) . . ?
B12 B11 B6 108.07(17) . . ?
B4 B11 B6 59.77(14) . . ?
C8 B11 H11 124.8 . . ?
B5 B11 H11 121.7 . . ?
B12 B11 H11 120.8 . . ?
B4 B11 H11 122.8 . . ?
B6 B11 H11 123.2 . . ?
C8 B12 B8 59.70(12) . . ?
C8 B12 B11 59.01(12) . . ?
B8 B12 B11 108.78(15) . . ?
C8 B12 B4 104.22(17) . . ?
B8 B12 B4 106.42(17) . . ?
B11 B12 B4 59.88(14) . . ?
C8 B12 B7 104.01(15) . . ?
B8 B12 B7 58.32(13) . . ?
B11 B12 B7 107.65(17) . . ?
B4 B12 B7 59.47(14) . . ?
C8 B12 H12 124.5 . . ?
B8 B12 H12 121.8 . . ?
B11 B12 H12 121.0 . . ?
B4 B12 H12 123.2 . . ?
B7 B12 H12 123.4 . . ?

loop_
_geom_bond_atom_site_label_1
_geom_bond_atom_site_label_2
_geom_bond_distance
_geom_bond_site_symmetry_2
_geom_bond_publ_flag
Fe1 C3 1.786(2) . ?
Fe1 C2 1.786(2) . ?
Fe1 C1 1.813(3) . ?
Fe1 S4 2.2951(8) . ?
Fe1 S3 2.2975(9) . ?
Fe1 Fe2 2.4535(11) . ?
Fe2 C4 1.794(2) . ?
Fe2 C6 1.795(3) . ?
Fe2 C5 1.821(3) . ?
Fe2 S3 2.2920(11) . ?
Fe2 S4 2.2986(9) . ?
C1 O1 1.128(3) . ?
C2 O2 1.130(3) . ?
C3 O3 1.123(3) . ?
C4 O4 1.130(3) . ?
C5 O5 1.130(3) . ?
C6 O6 1.120(4) . ?
S3 C7 1.816(2) . ?
S4 C8 1.817(2) . ?
C7 C8 1.614(2) . ?
C7 B9 1.717(3) . ?
C7 B10 1.725(3) . ?
C7 B8 1.738(3) . ?
C7 B5 1.740(3) . ?
C8 B12 1.713(3) . ?
C8 B11 1.720(3) . ?
C8 B8 1.732(3) . ?
C8 B5 1.735(3) . ?
B3 B6 1.771(4) . ?
B3 B9 1.774(3) . ?
B3 B10 1.780(3) . ?
B3 B7 1.781(4) . ?
B3 B4 1.785(3) . ?
B3 H3 1.1000 . ?
B4 B7 1.775(4) . ?
B4 B11 1.779(4) . ?
B4 B6 1.783(4) . ?
B4 B12 1.786(4) . ?
B4 H4 1.1000 . ?
B5 B6 1.735(3) . ?
B5 B11 1.763(3) . ?
B5 B10 1.770(3) . ?
B5 H5 1.1000 . ?
B6 B10 1.784(3) . ?
B6 B11 1.799(3) . ?
B6 H6 1.1000 . ?
B7 B8 1.733(3) . ?
B7 B12 1.792(3) . ?
B7 B9 1.796(3) . ?
B7 H7 1.1000 . ?
B8 B12 1.765(3) . ?
B8 B9 1.768(3) . ?
B8 H8 1.1000 . ?
B9 B10 1.774(4) . ?
B9 H9 1.1000 . ?
B10 H10 1.1000 . ?
B11 B12 1.778(4) . ?
B11 H11 1.1000 . ?
B12 H12 1.1000 . ?

loop_
_geom_torsion_atom_site_label_1
_geom_torsion_atom_site_label_2
_geom_torsion_atom_site_label_3
_geom_torsion_atom_site_label_4
_geom_torsion
_geom_torsion_site_symmetry_1
_geom_torsion_site_symmetry_2
_geom_torsion_site_symmetry_3
_geom_torsion_site_symmetry_4
_geom_torsion_publ_flag
C3 Fe1 Fe2 C4 -103.08(12) . . . . ?
C2 Fe1 Fe2 C4 -10.63(11) . . . . ?
C1 Fe1 Fe2 C4 106.5(2) . . . . ?
S4 Fe1 Fe2 C4 179.16(8) . . . . ?
S3 Fe1 Fe2 C4 79.61(9) . . . . ?
C3 Fe1 Fe2 C6 -9.94(11) . . . . ?
C2 Fe1 Fe2 C6 82.51(13) . . . . ?
C1 Fe1 Fe2 C6 -160.4(2) . . . . ?
S4 Fe1 Fe2 C6 -87.71(9) . . . . ?
S3 Fe1 Fe2 C6 172.74(8) . . . . ?
C3 Fe1 Fe2 C5 115.6(3) . . . . ?
C2 Fe1 Fe2 C5 -151.9(3) . . . . ?
C1 Fe1 Fe2 C5 -34.8(4) . . . . ?
S4 Fe1 Fe2 C5 37.9(3) . . . . ?
S3 Fe1 Fe2 C5 -61.7(3) . . . . ?
C3 Fe1 Fe2 S3 177.31(8) . . . . ?
C2 Fe1 Fe2 S3 -90.24(10) . . . . ?
C1 Fe1 Fe2 S3 26.9(2) . . . . ?
S4 Fe1 Fe2 S3 99.55(5) . . . . ?
C3 Fe1 Fe2 S4 77.77(9) . . . . ?
C2 Fe1 Fe2 S4 170.22(9) . . . . ?
C1 Fe1 Fe2 S4 -72.7(2) . . . . ?
S3 Fe1 Fe2 S4 -99.55(5) . . . . ?
C3 Fe1 C1 O1 69(2) . . . . ?
C2 Fe1 C1 O1 -23(2) . . . . ?
S4 Fe1 C1 O1 157(2) . . . . ?
S3 Fe1 C1 O1 -117(2) . . . . ?
Fe2 Fe1 C1 O1 -139.9(19) . . . . ?
C3 Fe1 C2 O2 -27(8) . . . . ?
C1 Fe1 C2 O2 66(8) . . . . ?
S4 Fe1 C2 O2 -113(8) . . . . ?
S3 Fe1 C2 O2 172(8) . . . . ?
Fe2 Fe1 C2 O2 -131(8) . . . . ?
C2 Fe1 C3 O3 132(6) . . . . ?
C1 Fe1 C3 O3 39(6) . . . . ?
S4 Fe1 C3 O3 -76(6) . . . . ?
S3 Fe1 C3 O3 -125(6) . . . . ?
Fe2 Fe1 C3 O3 -132(6) . . . . ?
C6 Fe2 C4 O4 -148(5) . . . . ?
C5 Fe2 C4 O4 118(5) . . . . ?
S3 Fe2 C4 O4 6(5) . . . . ?
S4 Fe2 C4 O4 -49(6) . . . . ?
Fe1 Fe2 C4 O4 -51(5) . . . . ?
C4 Fe2 C5 O5 54(3) . . . . ?
C6 Fe2 C5 O5 -39(3) . . . . ?
S3 Fe2 C5 O5 142(3) . . . . ?
S4 Fe2 C5 O5 -131(3) . . . . ?
Fe1 Fe2 C5 O5 -164(2) . . . . ?
C4 Fe2 C6 O6 -17(13) . . . . ?
C5 Fe2 C6 O6 76(13) . . . . ?
S3 Fe2 C6 O6 -105(13) . . . . ?
S4 Fe2 C6 O6 -176(100) . . . . ?
Fe1 Fe2 C6 O6 -119(13) . . . . ?
C4 Fe2 S3 C7 155.69(10) . . . . ?
C6 Fe2 S3 C7 -115.84(19) . . . . ?
C5 Fe2 S3 C7 63.39(10) . . . . ?
S4 Fe2 S3 C7 -41.98(6) . . . . ?
Fe1 Fe2 S3 C7 -99.64(6) . . . . ?
C4 Fe2 S3 Fe1 -104.67(8) . . . . ?
C6 Fe2 S3 Fe1 -16.20(18) . . . . ?
C5 Fe2 S3 Fe1 163.03(9) . . . . ?
S4 Fe2 S3 Fe1 57.66(3) . . . . ?
C3 Fe1 S3 C7 92.3(3) . . . . ?
C2 Fe1 S3 C7 -165.41(11) . . . . ?
C1 Fe1 S3 C7 -71.20(10) . . . . ?
S4 Fe1 S3 C7 42.50(6) . . . . ?
Fe2 Fe1 S3 C7 100.31(7) . . . . ?
C3 Fe1 S3 Fe2 -8.0(2) . . . . ?
C2 Fe1 S3 Fe2 94.28(10) . . . . ?
C1 Fe1 S3 Fe2 -171.51(7) . . . . ?
S4 Fe1 S3 Fe2 -57.81(3) . . . . ?
C3 Fe1 S4 C8 151.92(12) . . . . ?
C2 Fe1 S4 C8 -120.85(19) . . . . ?
C1 Fe1 S4 C8 60.56(11) . . . . ?
S3 Fe1 S4 C8 -42.49(6) . . . . ?
Fe2 Fe1 S4 C8 -100.08(7) . . . . ?
C3 Fe1 S4 Fe2 -108.00(11) . . . . ?
C2 Fe1 S4 Fe2 -20.77(17) . . . . ?
C1 Fe1 S4 Fe2 160.64(9) . . . . ?
S3 Fe1 S4 Fe2 57.60(4) . . . . ?
C4 Fe2 S4 C8 98.1(2) . . . . ?
C6 Fe2 S4 C8 -163.09(11) . . . . ?
C5 Fe2 S4 C8 -68.29(11) . . . . ?
S3 Fe2 S4 C8 42.53(6) . . . . ?
Fe1 Fe2 S4 C8 100.34(6) . . . . ?
C4 Fe2 S4 Fe1 -2.3(2) . . . . ?
C6 Fe2 S4 Fe1 96.57(10) . . . . ?
C5 Fe2 S4 Fe1 -168.63(9) . . . . ?
S3 Fe2 S4 Fe1 -57.80(3) . . . . ?
Fe2 S3 C7 C8 33.06(13) . . . . ?
Fe1 S3 C7 C8 -34.26(13) . . . . ?
Fe2 S3 C7 B9 -107.59(15) . . . . ?
Fe1 S3 C7 B9 -174.91(14) . . . . ?
Fe2 S3 C7 B10 174.27(13) . . . . ?
Fe1 S3 C7 B10 106.95(15) . . . . ?
Fe2 S3 C7 B8 -35.58(13) . . . . ?
Fe1 S3 C7 B8 -102.90(12) . . . . ?
Fe2 S3 C7 B5 101.93(12) . . . . ?
Fe1 S3 C7 B5 34.61(13) . . . . ?
B9 C7 C8 B12 0.5(2) . . . . ?
B10 C7 C8 B12 67.83(19) . . . . ?
B8 C7 C8 B12 -37.40(15) . . . . ?
B5 C7 C8 B12 105.42(17) . . . . ?
S3 C7 C8 B12 -145.58(13) . . . . ?
B9 C7 C8 B11 -67.52(19) . . . . ?
B10 C7 C8 B11 -0.2(2) . . . . ?
B8 C7 C8 B11 -105.40(16) . . . . ?
B5 C7 C8 B11 37.42(15) . . . . ?
S3 C7 C8 B11 146.42(13) . . . . ?
B9 C7 C8 B8 37.88(14) . . . . ?
B10 C7 C8 B8 105.23(16) . . . . ?
B5 C7 C8 B8 142.83(14) . . . . ?
S3 C7 C8 B8 -108.18(13) . . . . ?
B9 C7 C8 B5 -104.95(17) . . . . ?
B10 C7 C8 B5 -37.59(15) . . . . ?
B8 C7 C8 B5 -142.83(14) . . . . ?
S3 C7 C8 B5 109.00(14) . . . . ?
B9 C7 C8 S4 146.77(13) . . . . ?
B10 C7 C8 S4 -145.87(13) . . . . ?
B8 C7 C8 S4 108.89(13) . . . . ?
B5 C7 C8 S4 -108.28(14) . . . . ?
S3 C7 C8 S4 0.72(16) . . . . ?
Fe1 S4 C8 C7 33.28(13) . . . . ?
Fe2 S4 C8 C7 -34.10(13) . . . . ?
Fe1 S4 C8 B12 174.29(14) . . . . ?
Fe2 S4 C8 B12 106.91(15) . . . . ?
Fe1 S4 C8 B11 -106.98(15) . . . . ?
Fe2 S4 C8 B11 -174.37(14) . . . . ?
Fe1 S4 C8 B8 102.01(12) . . . . ?
Fe2 S4 C8 B8 34.62(13) . . . . ?
Fe1 S4 C8 B5 -35.36(12) . . . . ?
Fe2 S4 C8 B5 -102.74(12) . . . . ?
B6 B3 B4 B7 -138.95(16) . . . . ?
B9 B3 B4 B7 -37.89(16) . . . . ?
B10 B3 B4 B7 -101.29(18) . . . . ?
B6 B3 B4 B11 -37.77(16) . . . . ?
B9 B3 B4 B11 63.3(2) . . . . ?
B10 B3 B4 B11 -0.1(2) . . . . ?
B7 B3 B4 B11 101.19(18) . . . . ?
B9 B3 B4 B6 101.06(17) . . . . ?
B10 B3 B4 B6 37.67(15) . . . . ?
B7 B3 B4 B6 138.95(16) . . . . ?
B6 B3 B4 B12 -101.08(18) . . . . ?
B9 B3 B4 B12 0.0(2) . . . . ?
B10 B3 B4 B12 -63.4(2) . . . . ?
B7 B3 B4 B12 37.87(16) . . . . ?
C7 C8 B5 B6 98.28(16) . . . . ?
B12 C8 B5 B6 -5.8(2) . . . . ?
B11 C8 B5 B6 -41.80(15) . . . . ?
B8 C8 B5 B6 62.25(18) . . . . ?
S4 C8 B5 B6 -159.78(13) . . . . ?
B12 C8 B5 C7 -104.10(16) . . . . ?
B11 C8 B5 C7 -140.08(15) . . . . ?
B8 C8 B5 C7 -36.03(13) . . . . ?
S4 C8 B5 C7 101.94(13) . . . . ?
C7 C8 B5 B11 140.08(15) . . . . ?
B12 C8 B5 B11 35.99(16) . . . . ?
B8 C8 B5 B11 104.05(16) . . . . ?
S4 C8 B5 B11 -117.97(15) . . . . ?
C7 C8 B5 B10 34.71(12) . . . . ?
B12 C8 B5 B10 -69.38(18) . . . . ?
B11 C8 B5 B10 -105.37(16) . . . . ?
B8 C8 B5 B10 -1.32(17) . . . . ?
S4 C8 B5 B10 136.66(13) . . . . ?
B9 C7 B5 C8 103.36(16) . . . . ?
B10 C7 B5 C8 139.82(14) . . . . ?
B8 C7 B5 C8 35.71(14) . . . . ?
S3 C7 B5 C8 -102.55(13) . . . . ?
C8 C7 B5 B6 -98.89(15) . . . . ?
B9 C7 B5 B6 4.5(2) . . . . ?
B10 C7 B5 B6 40.93(15) . . . . ?
B8 C7 B5 B6 -63.18(19) . . . . ?
S3 C7 B5 B6 158.56(13) . . . . ?
C8 C7 B5 B11 -34.55(13) . . . . ?
B9 C7 B5 B11 68.81(19) . . . . ?
B10 C7 B5 B11 105.27(16) . . . . ?
B8 C7 B5 B11 1.16(19) . . . . ?
S3 C7 B5 B11 -137.10(13) . . . . ?
C8 C7 B5 B10 -139.82(14) . . . . ?
B9 C7 B5 B10 -36.46(15) . . . . ?
B8 C7 B5 B10 -104.11(16) . . . . ?
S3 C7 B5 B10 117.63(15) . . . . ?
C8 B5 B6 B3 -60.05(19) . . . . ?
C7 B5 B6 B3 -2.3(2) . . . . ?
B11 B5 B6 B3 -100.37(19) . . . . ?
B10 B5 B6 B3 37.51(16) . . . . ?
C8 B5 B6 B4 3.7(2) . . . . ?
C7 B5 B6 B4 61.51(19) . . . . ?
B11 B5 B6 B4 -36.57(16) . . . . ?
B10 B5 B6 B4 101.31(19) . . . . ?
C8 B5 B6 B10 -97.56(16) . . . . ?
C7 B5 B6 B10 -39.80(14) . . . . ?
B11 B5 B6 B10 -137.88(18) . . . . ?
C8 B5 B6 B11 40.32(14) . . . . ?
C7 B5 B6 B11 98.09(16) . . . . ?
B10 B5 B6 B11 137.88(18) . . . . ?
B9 B3 B6 B5 -0.5(2) . . . . ?
B10 B3 B6 B5 -37.63(15) . . . . ?
B7 B3 B6 B5 63.8(2) . . . . ?
B4 B3 B6 B5 100.46(17) . . . . ?
B9 B3 B6 B4 -100.93(18) . . . . ?
B10 B3 B6 B4 -138.09(16) . . . . ?
B7 B3 B6 B4 -36.66(15) . . . . ?
B9 B3 B6 B10 37.16(15) . . . . ?
B7 B3 B6 B10 101.43(17) . . . . ?
B4 B3 B6 B10 138.09(16) . . . . ?
B9 B3 B6 B11 -63.8(2) . . . . ?
B10 B3 B6 B11 -100.91(16) . . . . ?
B7 B3 B6 B11 0.5(2) . . . . ?
B4 B3 B6 B11 37.18(15) . . . . ?
B7 B4 B6 B5 -64.7(2) . . . . ?
B11 B4 B6 B5 36.69(15) . . . . ?
B3 B4 B6 B5 -101.44(17) . . . . ?
B12 B4 B6 B5 -0.7(2) . . . . ?
B7 B4 B6 B3 36.75(15) . . . . ?
B11 B4 B6 B3 138.13(16) . . . . ?
B12 B4 B6 B3 100.74(18) . . . . ?
B7 B4 B6 B10 -0.8(2) . . . . ?
B11 B4 B6 B10 100.56(17) . . . . ?
B3 B4 B6 B10 -37.57(15) . . . . ?
B12 B4 B6 B10 63.2(2) . . . . ?
B7 B4 B6 B11 -101.38(18) . . . . ?
B3 B4 B6 B11 -138.13(16) . . . . ?
B12 B4 B6 B11 -37.39(16) . . . . ?
B11 B4 B7 B8 0.0(2) . . . . ?
B6 B4 B7 B8 64.2(2) . . . . ?
B3 B4 B7 B8 100.74(18) . . . . ?
B12 B4 B7 B8 -37.16(16) . . . . ?
B11 B4 B7 B3 -100.79(18) . . . . ?
B6 B4 B7 B3 -36.53(15) . . . . ?
B12 B4 B7 B3 -137.91(16) . . . . ?
B11 B4 B7 B12 37.11(16) . . . . ?
B6 B4 B7 B12 101.38(17) . . . . ?
B3 B4 B7 B12 137.91(16) . . . . ?
B11 B4 B7 B9 -63.6(2) . . . . ?
B6 B4 B7 B9 0.7(2) . . . . ?
B3 B4 B7 B9 37.23(15) . . . . ?
B12 B4 B7 B9 -100.68(17) . . . . ?
B6 B3 B7 B8 -64.3(2) . . . . ?
B9 B3 B7 B8 36.80(16) . . . . ?
B10 B3 B7 B8 -0.4(2) . . . . ?
B4 B3 B7 B8 -101.20(18) . . . . ?
B6 B3 B7 B4 36.87(15) . . . . ?
B9 B3 B7 B4 138.00(17) . . . . ?
B10 B3 B7 B4 100.79(18) . . . . ?
B6 B3 B7 B12 -0.8(2) . . . . ?
B9 B3 B7 B12 100.30(17) . . . . ?
B10 B3 B7 B12 63.1(2) . . . . ?
B4 B3 B7 B12 -37.69(15) . . . . ?
B6 B3 B7 B9 -101.13(17) . . . . ?
B10 B3 B7 B9 -37.21(15) . . . . ?
B4 B3 B7 B9 -138.00(17) . . . . ?
C7 C8 B8 B7 -98.88(16) . . . . ?
B12 C8 B8 B7 41.44(15) . . . . ?
B11 C8 B8 B7 4.9(2) . . . . ?
B5 C8 B8 B7 -62.84(19) . . . . ?
S4 C8 B8 B7 159.42(13) . . . . ?
B12 C8 B8 C7 140.32(15) . . . . ?
B11 C8 B8 C7 103.79(16) . . . . ?
B5 C8 B8 C7 36.04(13) . . . . ?
S4 C8 B8 C7 -101.70(13) . . . . ?
C7 C8 B8 B12 -140.32(15) . . . . ?
B11 C8 B8 B12 -36.53(15) . . . . ?
B5 C8 B8 B12 -104.28(16) . . . . ?
S4 C8 B8 B12 117.98(15) . . . . ?
C7 C8 B8 B9 -34.83(13) . . . . ?
B12 C8 B8 B9 105.49(17) . . . . ?
B11 C8 B8 B9 68.96(18) . . . . ?
B5 C8 B8 B9 1.21(18) . . . . ?
S4 C8 B8 B9 -136.53(13) . . . . ?
B4 B7 B8 C8 -2.8(2) . . . . ?
B3 B7 B8 C8 61.0(2) . . . . ?
B12 B7 B8 C8 -39.98(15) . . . . ?
B9 B7 B8 C8 97.53(16) . . . . ?
B4 B7 B8 C7 -60.7(2) . . . . ?
B3 B7 B8 C7 3.1(2) . . . . ?
B12 B7 B8 C7 -97.85(16) . . . . ?
B9 B7 B8 C7 39.66(14) . . . . ?
B4 B7 B8 B12 37.19(16) . . . . ?
B3 B7 B8 B12 100.98(19) . . . . ?
B9 B7 B8 B12 137.51(18) . . . . ?
B4 B7 B8 B9 -100.32(19) . . . . ?
B3 B7 B8 B9 -36.53(16) . . . . ?
B12 B7 B8 B9 -137.51(18) . . . . ?
B9 C7 B8 C8 -139.51(14) . . . . ?
B10 C7 B8 C8 -103.35(15) . . . . ?
B5 C7 B8 C8 -35.73(14) . . . . ?
S3 C7 B8 C8 102.83(13) . . . . ?
C8 C7 B8 B7 98.36(16) . . . . ?
B9 C7 B8 B7 -41.15(15) . . . . ?
B10 C7 B8 B7 -5.0(2) . . . . ?
B5 C7 B8 B7 62.62(19) . . . . ?
S3 C7 B8 B7 -158.81(13) . . . . ?
C8 C7 B8 B12 34.25(13) . . . . ?
B9 C7 B8 B12 -105.25(16) . . . . ?
B10 C7 B8 B12 -69.10(18) . . . . ?
B5 C7 B8 B12 -1.48(19) . . . . ?
S3 C7 B8 B12 137.09(13) . . . . ?
C8 C7 B8 B9 139.51(14) . . . . ?
B10 C7 B8 B9 36.16(15) . . . . ?
B5 C7 B8 B9 103.78(17) . . . . ?
S3 C7 B8 B9 -117.66(15) . . . . ?
C8 C7 B9 B8 -38.10(14) . . . . ?
B10 C7 B9 B8 -142.02(15) . . . . ?
B5 C7 B9 B8 -105.80(16) . . . . ?
S3 C7 B9 B8 102.78(16) . . . . ?
C8 C7 B9 B10 103.92(15) . . . . ?
B8 C7 B9 B10 142.02(15) . . . . ?
B5 C7 B9 B10 36.22(14) . . . . ?
S3 C7 B9 B10 -115.20(16) . . . . ?
C8 C7 B9 B3 62.99(19) . . . . ?
B10 C7 B9 B3 -40.93(15) . . . . ?
B8 C7 B9 B3 101.10(17) . . . . ?
B5 C7 B9 B3 -4.7(2) . . . . ?
S3 C7 B9 B3 -156.13(14) . . . . ?
C8 C7 B9 B7 0.9(2) . . . . ?
B10 C7 B9 B7 -102.98(17) . . . . ?
B8 C7 B9 B7 39.04(15) . . . . ?
B5 C7 B9 B7 -66.75(19) . . . . ?
S3 C7 B9 B7 141.82(14) . . . . ?
C8 B8 B9 C7 33.43(12) . . . . ?
B7 B8 B9 C7 134.09(16) . . . . ?
B12 B8 B9 C7 94.78(16) . . . . ?
C8 B8 B9 B10 -0.59(18) . . . . ?
B7 B8 B9 B10 100.07(17) . . . . ?
C7 B8 B9 B10 -34.02(13) . . . . ?
B12 B8 B9 B10 60.75(19) . . . . ?
C8 B8 B9 B3 -64.24(18) . . . . ?
B7 B8 B9 B3 36.43(16) . . . . ?
C7 B8 B9 B3 -97.67(17) . . . . ?
B12 B8 B9 B3 -2.9(2) . . . . ?
C8 B8 B9 B7 -100.66(16) . . . . ?
C7 B8 B9 B7 -134.09(16) . . . . ?
B12 B8 B9 B7 -39.32(16) . . . . ?
B6 B3 B9 C7 3.1(2) . . . . ?
B10 B3 B9 C7 40.41(14) . . . . ?
B7 B3 B9 C7 -98.10(17) . . . . ?
B4 B3 B9 C7 -60.6(2) . . . . ?
B6 B3 B9 B8 65.5(2) . . . . ?
B10 B3 B9 B8 102.80(17) . . . . ?
B7 B3 B9 B8 -35.71(15) . . . . ?
B4 B3 B9 B8 1.7(2) . . . . ?
B6 B3 B9 B10 -37.34(15) . . . . ?
B7 B3 B9 B10 -138.50(16) . . . . ?
B4 B3 B9 B10 -101.05(18) . . . . ?
B6 B3 B9 B7 101.16(18) . . . . ?
B10 B3 B9 B7 138.50(16) . . . . ?
B4 B3 B9 B7 37.45(16) . . . . ?
B8 B7 B9 C7 -39.83(14) . . . . ?
B4 B7 B9 C7 61.5(2) . . . . ?
B3 B7 B9 C7 99.08(17) . . . . ?
B12 B7 B9 C7 -1.9(2) . . . . ?
B4 B7 B9 B8 101.32(18) . . . . ?
B3 B7 B9 B8 138.91(17) . . . . ?
B12 B7 B9 B8 37.91(16) . . . . ?
B8 B7 B9 B10 -101.64(16) . . . . ?
B4 B7 B9 B10 -0.3(2) . . . . ?
B3 B7 B9 B10 37.28(15) . . . . ?
B12 B7 B9 B10 -63.7(2) . . . . ?
B8 B7 B9 B3 -138.91(17) . . . . ?
B4 B7 B9 B3 -37.59(16) . . . . ?
B12 B7 B9 B3 -101.01(19) . . . . ?
C8 C7 B10 B5 37.89(14) . . . . ?
B9 C7 B10 B5 141.59(15) . . . . ?
B8 C7 B10 B5 105.63(16) . . . . ?
S3 C7 B10 B5 -103.52(16) . . . . ?
C8 C7 B10 B9 -103.71(16) . . . . ?
B8 C7 B10 B9 -35.97(15) . . . . ?
B5 C7 B10 B9 -141.59(15) . . . . ?
S3 C7 B10 B9 114.88(16) . . . . ?
C8 C7 B10 B3 -63.10(18) . . . . ?
B9 C7 B10 B3 40.61(15) . . . . ?
B8 C7 B10 B3 4.6(2) . . . . ?
B5 C7 B10 B3 -100.98(16) . . . . ?
S3 C7 B10 B3 155.50(14) . . . . ?
C8 C7 B10 B6 -1.4(2) . . . . ?
B9 C7 B10 B6 102.32(17) . . . . ?
B8 C7 B10 B6 66.35(19) . . . . ?
B5 C7 B10 B6 -39.27(14) . . . . ?
S3 C7 B10 B6 -142.80(15) . . . . ?
C8 B5 B10 C7 -33.19(11) . . . . ?
B6 B5 B10 C7 -133.96(16) . . . . ?
B11 B5 B10 C7 -94.86(16) . . . . ?
C8 B5 B10 B9 0.86(17) . . . . ?
B6 B5 B10 B9 -99.90(17) . . . . ?
C7 B5 B10 B9 34.05(13) . . . . ?
B11 B5 B10 B9 -60.81(19) . . . . ?
C8 B5 B10 B3 63.93(17) . . . . ?
B6 B5 B10 B3 -36.83(15) . . . . ?
C7 B5 B10 B3 97.12(16) . . . . ?
B11 B5 B10 B3 2.3(2) . . . . ?
C8 B5 B10 B6 100.76(16) . . . . ?
C7 B5 B10 B6 133.96(16) . . . . ?
B11 B5 B10 B6 39.10(16) . . . . ?
B8 B9 B10 C7 34.26(13) . . . . ?
B3 B9 B10 C7 133.16(16) . . . . ?
B7 B9 B10 C7 96.05(16) . . . . ?
C7 B9 B10 B5 -34.43(13) . . . . ?
B8 B9 B10 B5 -0.17(19) . . . . ?
B3 B9 B10 B5 98.73(17) . . . . ?
B7 B9 B10 B5 61.62(19) . . . . ?
C7 B9 B10 B3 -133.16(16) . . . . ?
B8 B9 B10 B3 -98.90(17) . . . . ?
B7 B9 B10 B3 -37.11(15) . . . . ?
C7 B9 B10 B6 -96.25(15) . . . . ?
B8 B9 B10 B6 -61.98(19) . . . . ?
B3 B9 B10 B6 36.91(15) . . . . ?
B7 B9 B10 B6 -0.20(19) . . . . ?
B6 B3 B10 C7 98.42(15) . . . . ?
B9 B3 B10 C7 -40.04(14) . . . . ?
B7 B3 B10 C7 -2.5(2) . . . . ?
B4 B3 B10 C7 60.8(2) . . . . ?
B6 B3 B10 B5 36.32(14) . . . . ?
B9 B3 B10 B5 -102.14(16) . . . . ?
B7 B3 B10 B5 -64.6(2) . . . . ?
B4 B3 B10 B5 -1.3(2) . . . . ?
B6 B3 B10 B9 138.46(16) . . . . ?
B7 B3 B10 B9 37.56(16) . . . . ?
B4 B3 B10 B9 100.85(18) . . . . ?
B9 B3 B10 B6 -138.46(16) . . . . ?
B7 B3 B10 B6 -100.90(18) . . . . ?
B4 B3 B10 B6 -37.61(16) . . . . ?
B5 B6 B10 C7 39.89(14) . . . . ?
B3 B6 B10 C7 -98.31(17) . . . . ?
B4 B6 B10 C7 -60.65(19) . . . . ?
B11 B6 B10 C7 2.3(2) . . . . ?
B3 B6 B10 B5 -138.20(17) . . . . ?
B4 B6 B10 B5 -100.54(17) . . . . ?
B11 B6 B10 B5 -37.55(16) . . . . ?
B5 B6 B10 B9 101.17(16) . . . . ?
B3 B6 B10 B9 -37.03(15) . . . . ?
B4 B6 B10 B9 0.6(2) . . . . ?
B11 B6 B10 B9 63.6(2) . . . . ?
B5 B6 B10 B3 138.20(17) . . . . ?
B4 B6 B10 B3 37.66(16) . . . . ?
B11 B6 B10 B3 100.65(19) . . . . ?
C7 C8 B11 B5 -37.88(15) . . . . ?
B12 C8 B11 B5 -142.43(16) . . . . ?
B8 C8 B11 B5 -106.19(16) . . . . ?
S4 C8 B11 B5 102.12(16) . . . . ?
C7 C8 B11 B12 104.55(16) . . . . ?
B8 C8 B11 B12 36.24(15) . . . . ?
B5 C8 B11 B12 142.43(16) . . . . ?
S4 C8 B11 B12 -115.45(16) . . . . ?
C7 C8 B11 B4 63.45(19) . . . . ?
B12 C8 B11 B4 -41.10(16) . . . . ?
B8 C8 B11 B4 -4.9(2) . . . . ?
B5 C8 B11 B4 101.33(17) . . . . ?
S4 C8 B11 B4 -156.54(14) . . . . ?
C7 C8 B11 B6 1.6(2) . . . . ?
B12 C8 B11 B6 -102.92(18) . . . . ?
B8 C8 B11 B6 -66.7(2) . . . . ?
B5 C8 B11 B6 39.51(15) . . . . ?
S4 C8 B11 B6 141.64(15) . . . . ?
B6 B5 B11 C8 133.44(17) . . . . ?
C7 B5 B11 C8 33.01(12) . . . . ?
B10 B5 B11 C8 94.66(16) . . . . ?
C8 B5 B11 B12 -33.36(14) . . . . ?
B6 B5 B11 B12 100.07(18) . . . . ?
C7 B5 B11 B12 -0.35(19) . . . . ?
B10 B5 B11 B12 61.30(19) . . . . ?
C8 B5 B11 B4 -97.00(18) . . . . ?
B6 B5 B11 B4 36.44(16) . . . . ?
C7 B5 B11 B4 -63.98(19) . . . . ?
B10 B5 B11 B4 -2.3(2) . . . . ?
C8 B5 B11 B6 -133.44(17) . . . . ?
C7 B5 B11 B6 -100.42(17) . . . . ?
B10 B5 B11 B6 -38.77(16) . . . . ?
B7 B4 B11 C8 2.9(2) . . . . ?
B6 B4 B11 C8 -97.96(16) . . . . ?
B3 B4 B11 C8 -60.7(2) . . . . ?
B12 B4 B11 C8 40.25(14) . . . . ?
B7 B4 B11 B5 65.0(2) . . . . ?
B6 B4 B11 B5 -35.79(15) . . . . ?
B3 B4 B11 B5 1.5(2) . . . . ?
B12 B4 B11 B5 102.42(17) . . . . ?
B7 B4 B11 B12 -37.38(16) . . . . ?
B6 B4 B11 B12 -138.21(16) . . . . ?
B3 B4 B11 B12 -100.96(18) . . . . ?
B7 B4 B11 B6 100.83(19) . . . . ?
B3 B4 B11 B6 37.25(16) . . . . ?
B12 B4 B11 B6 138.21(16) . . . . ?
B5 B6 B11 C8 -40.23(15) . . . . ?
B3 B6 B11 C8 61.08(19) . . . . ?
B4 B6 B11 C8 98.61(17) . . . . ?
B10 B6 B11 C8 -2.4(2) . . . . ?
B3 B6 B11 B5 101.32(16) . . . . ?
B4 B6 B11 B5 138.84(17) . . . . ?
B10 B6 B11 B5 37.81(16) . . . . ?
B5 B6 B11 B12 -101.33(16) . . . . ?
B3 B6 B11 B12 0.0(2) . . . . ?
B4 B6 B11 B12 37.51(15) . . . . ?
B10 B6 B11 B12 -63.5(2) . . . . ?
B5 B6 B11 B4 -138.84(17) . . . . ?
B3 B6 B11 B4 -37.52(15) . . . . ?
B10 B6 B11 B4 -101.03(19) . . . . ?
C7 C8 B12 B8 37.74(14) . . . . ?
B11 C8 B12 B8 141.81(15) . . . . ?
B5 C8 B12 B8 106.20(16) . . . . ?
S4 C8 B12 B8 -102.92(16) . . . . ?
C7 C8 B12 B11 -104.07(16) . . . . ?
B8 C8 B12 B11 -141.81(15) . . . . ?
B5 C8 B12 B11 -35.61(15) . . . . ?
S4 C8 B12 B11 115.27(16) . . . . ?
C7 C8 B12 B4 -63.19(19) . . . . ?
B11 C8 B12 B4 40.88(15) . . . . ?
B8 C8 B12 B4 -100.93(17) . . . . ?
B5 C8 B12 B4 5.3(2) . . . . ?
S4 C8 B12 B4 156.15(14) . . . . ?
C7 C8 B12 B7 -1.7(2) . . . . ?
B11 C8 B12 B7 102.40(17) . . . . ?
B8 C8 B12 B7 -39.41(15) . . . . ?
B5 C8 B12 B7 66.79(19) . . . . ?
S4 C8 B12 B7 -142.33(15) . . . . ?
B7 B8 B12 C8 -133.63(17) . . . . ?
C7 B8 B12 C8 -32.87(12) . . . . ?
B9 B8 B12 C8 -94.29(16) . . . . ?
C8 B8 B12 B11 34.04(14) . . . . ?
B7 B8 B12 B11 -99.59(18) . . . . ?
C7 B8 B12 B11 1.17(19) . . . . ?
B9 B8 B12 B11 -60.2(2) . . . . ?
C8 B8 B12 B4 97.15(17) . . . . ?
B7 B8 B12 B4 -36.48(16) . . . . ?
C7 B8 B12 B4 64.28(18) . . . . ?
B9 B8 B12 B4 2.9(2) . . . . ?
C8 B8 B12 B7 133.63(17) . . . . ?
C7 B8 B12 B7 100.76(16) . . . . ?
B9 B8 B12 B7 39.34(17) . . . . ?
B5 B11 B12 C8 33.79(14) . . . . ?
B4 B11 B12 C8 132.82(16) . . . . ?
B6 B11 B12 C8 95.55(16) . . . . ?
C8 B11 B12 B8 -34.32(14) . . . . ?
B5 B11 B12 B8 -0.5(2) . . . . ?
B4 B11 B12 B8 98.50(18) . . . . ?
B6 B11 B12 B8 61.23(19) . . . . ?
C8 B11 B12 B4 -132.82(16) . . . . ?
B5 B11 B12 B4 -99.03(17) . . . . ?
B6 B11 B12 B4 -37.28(15) . . . . ?
C8 B11 B12 B7 -96.04(16) . . . . ?
B5 B11 B12 B7 -62.25(19) . . . . ?
B4 B11 B12 B7 36.78(15) . . . . ?
B6 B11 B12 B7 -0.49(19) . . . . ?
B7 B4 B12 C8 98.08(17) . . . . ?
B11 B4 B12 C8 -40.44(14) . . . . ?
B6 B4 B12 C8 -2.7(2) . . . . ?
B3 B4 B12 C8 60.4(2) . . . . ?
B7 B4 B12 B8 35.97(15) . . . . ?
B11 B4 B12 B8 -102.54(16) . . . . ?
B6 B4 B12 B8 -64.8(2) . . . . ?
B3 B4 B12 B8 -1.7(2) . . . . ?
B7 B4 B12 B11 138.51(16) . . . . ?
B6 B4 B12 B11 37.77(16) . . . . ?
B3 B4 B12 B11 100.83(19) . . . . ?
B11 B4 B12 B7 -138.51(16) . . . . ?
B6 B4 B12 B7 -100.75(19) . . . . ?
B3 B4 B12 B7 -37.69(16) . . . . ?
B8 B7 B12 C8 40.10(14) . . . . ?
B4 B7 B12 C8 -98.44(17) . . . . ?
B3 B7 B12 C8 -60.67(19) . . . . ?
B9 B7 B12 C8 2.2(2) . . . . ?
B4 B7 B12 B8 -138.54(17) . . . . ?
B3 B7 B12 B8 -100.76(17) . . . . ?
B9 B7 B12 B8 -37.93(16) . . . . ?
B8 B7 B12 B11 101.58(16) . . . . ?
B4 B7 B12 B11 -36.96(15) . . . . ?
B3 B7 B12 B11 0.81(19) . . . . ?
B9 B7 B12 B11 63.6(2) . . . . ?
B8 B7 B12 B4 138.54(17) . . . . ?
B3 B7 B12 B4 37.78(15) . . . . ?
B9 B7 B12 B4 100.61(19) . . . . ?
